data_4501975
loop_
_publ_author_name
'Thu\'ery, Pierre'
'Masci, Bernardo'

_publ_section_title
;
 Two- and Three-Dimensional Assemblies Formed by Alkali Metal
 (Li+&#x2212;Cs+) and Ba2+Ions with
 Bicyclo[2.2.2]oct-7-ene-2,3,5,6-tetracarboxylic Acid
;
_journal_issue 9
_journal_name_full 'Crystal Growth &amp; Design'
_journal_page_first 4109
_journal_paper_doi 10.1021/cg100785r
_journal_volume 10
_journal_year 2010
_chemical_formula_sum 'C12 H13 Cs O9'
_chemical_formula_weight 434.13
_space_group_IT_number 2
_symmetry_cell_setting triclinic
_symmetry_space_group_name_Hall '-P 1'
_symmetry_space_group_name_H-M 'P -1'
_atom_sites_solution_hydrogens geom
_atom_sites_solution_primary direct
_atom_sites_solution_secondary difmap
_audit_creation_method SHELXL-97
_cell_angle_alpha 116.718(3)
_cell_angle_beta 94.178(4)
_cell_angle_gamma 98.515(4)
_cell_formula_units_Z 2
_cell_length_a 8.1702(3)
_cell_length_b 9.6589(5)
_cell_length_c 9.8979(5)
_cell_measurement_reflns_used 31743
_cell_measurement_temperature 150(2)
_cell_measurement_theta_max 25.68
_cell_measurement_theta_min 2.33
_cell_volume 681.36(6)
_computing_cell_refinement 'HKL2000 (Otwinowski & Minor, 1997)'
_computing_data_collection 'COLLECT (Nonius, 1998)'
_computing_data_reduction 'HKL2000 (Otwinowski & Minor, 1997)'
_computing_molecular_graphics 'SHELXTL (Sheldrick, 2008)'
_computing_publication_material 'SHELXTL (Sheldrick, 2008); PLATON (Spek, 2003)'
_computing_structure_refinement 'SHELXL-97 (Sheldrick, 2008)'
_computing_structure_solution 'SHELXS-97 (Sheldrick, 2008)'
_diffrn_ambient_temperature 150(2)
_diffrn_measured_fraction_theta_full 0.998
_diffrn_measured_fraction_theta_max 0.998
_diffrn_measurement_device_type 'Nonius Kappa-CCD area-detector diffractometer'
_diffrn_measurement_method 'two \f and nine \w scans with 2\% steps (617 frames)'
_diffrn_radiation_monochromator graphite
_diffrn_radiation_source 'fine-focus sealed tube'
_diffrn_radiation_type MoK\a
_diffrn_radiation_wavelength 0.71073
_diffrn_reflns_av_R_equivalents 0.0317
_diffrn_reflns_av_sigmaI/netI 0.0349
_diffrn_reflns_limit_h_max 9
_diffrn_reflns_limit_h_min -9
_diffrn_reflns_limit_k_max 11
_diffrn_reflns_limit_k_min -11
_diffrn_reflns_limit_l_max 12
_diffrn_reflns_limit_l_min -12
_diffrn_reflns_number 31743
_diffrn_reflns_theta_full 25.68
_diffrn_reflns_theta_max 25.68
_diffrn_reflns_theta_min 2.33
_diffrn_standards_decay_% 0
_diffrn_standards_interval_time 0
_diffrn_standards_number 0
_exptl_absorpt_coefficient_mu 2.765
_exptl_absorpt_correction_T_max 0.661
_exptl_absorpt_correction_T_min 0.535
_exptl_absorpt_correction_type multi-scan
_exptl_absorpt_process_details 'SCALEPACK (Otwinowski & Minor, 1997)'
_exptl_crystal_colour colourless
_exptl_crystal_density_diffrn 2.116
_exptl_crystal_density_method 'not measured'
_exptl_crystal_description parallelepiped
_exptl_crystal_F_000 424
_exptl_crystal_size_max 0.17
_exptl_crystal_size_mid 0.15
_exptl_crystal_size_min 0.15
_refine_diff_density_max 0.414
_refine_diff_density_min -0.812
_refine_diff_density_rms 0.093
_refine_ls_extinction_method none
_refine_ls_goodness_of_fit_ref 1.042
_refine_ls_hydrogen_treatment constr
_refine_ls_matrix_type full
_refine_ls_number_parameters 199
_refine_ls_number_reflns 2575
_refine_ls_number_restraints 0
_refine_ls_restrained_S_all 1.042
_refine_ls_R_factor_all 0.0232
_refine_ls_R_factor_gt 0.0207
_refine_ls_shift/su_max 0.001
_refine_ls_shift/su_mean 0.000
_refine_ls_structure_factor_coef Fsqd
_refine_ls_weighting_details 'calc w=1/[\s^2^(Fo^2^)+(0.0284P)^2^+0.2521P] where P=(Fo^2^+2Fc^2^)/3'
_refine_ls_weighting_scheme calc
_refine_ls_wR_factor_gt 0.0517
_refine_ls_wR_factor_ref 0.0522
_reflns_number_gt 2472
_reflns_number_total 2575
_reflns_threshold_expression >2sigma(I)
_cod_data_source_file cg100785r_si_002.cif
_cod_data_source_block 7
_cod_database_code 4501975

loop_
_symmetry_equiv_pos_as_xyz
'x, y, z'
'-x, -y, -z'

loop_
_atom_site_label
_atom_site_type_symbol
_atom_site_fract_x
_atom_site_fract_y
_atom_site_fract_z
_atom_site_U_iso_or_equiv
_atom_site_adp_type
_atom_site_occupancy
_atom_site_symmetry_multiplicity
_atom_site_calc_flag
_atom_site_refinement_flags
Cs Cs 0.764778(17) 0.450020(14) 0.187513(14) 0.02434(7) Uani 1 1 d .
O1 O 1.0616(2) 0.69651(19) 0.48095(18) 0.0222(3) Uani 1 1 d .
H1 H 1.1426 0.6402 0.4878 0.027 Uiso 1 1 d R
O2 O 1.0402(2) 0.74270(19) 0.72116(18) 0.0252(4) Uani 1 1 d .
O3 O 0.7309(2) 0.48208(17) 0.51112(17) 0.0210(3) Uani 1 1 d .
O4 O 0.6558(2) 0.57791(17) 0.74414(17) 0.0213(3) Uani 1 1 d .
O5 O 0.5312(2) 1.19448(19) 0.92761(18) 0.0241(4) Uani 1 1 d .
O6 O 0.3108(2) 1.08012(19) 0.74172(18) 0.0255(4) Uani 1 1 d .
H6 H 0.2558 1.1466 0.8128 0.031 Uiso 1 1 d R
O7 O 0.8789(2) 1.33322(17) 0.84114(17) 0.0208(3) Uani 1 1 d .
O8 O 0.6373(2) 1.29292(17) 0.69263(17) 0.0199(3) Uani 1 1 d .
H8 H 0.6660 1.4076 0.7192 0.024 Uiso 1 1 d R
O9 O 0.8019(2) 0.68885(18) 0.05016(18) 0.0239(3) Uani 1 1 d .
H9A H 0.7648 0.6580 -0.0525 0.029 Uiso 1 1 d R
H9B H 0.9206 0.6902 0.0648 0.029 Uiso 1 1 d R
C1 C 0.8417(3) 0.8213(2) 0.5904(2) 0.0174(4) Uani 1 1 d .
H1A H 0.8267 0.8113 0.4871 0.021 Uiso 1 1 calc R
C2 C 0.6736(3) 0.7389(2) 0.6128(2) 0.0171(4) Uani 1 1 d .
H2 H 0.5942 0.7038 0.5191 0.020 Uiso 1 1 calc R
C3 C 0.6018(3) 0.8631(2) 0.7439(2) 0.0170(4) Uani 1 1 d .
H3 H 0.5002 0.8130 0.7647 0.020 Uiso 1 1 calc R
C4 C 0.5609(3) 0.9826(2) 0.6858(2) 0.0166(4) Uani 1 1 d .
H4 H 0.4880 0.9234 0.5862 0.020 Uiso 1 1 calc R
C5 C 0.7302(3) 1.0654(2) 0.6647(2) 0.0161(4) Uani 1 1 d .
H5 H 0.7232 1.0326 0.5549 0.019 Uiso 1 1 calc R
C6 C 0.8758(3) 1.0008(2) 0.7073(2) 0.0171(4) Uani 1 1 d .
H6A H 0.9833 1.0555 0.7001 0.021 Uiso 1 1 calc R
C7 C 0.9905(3) 0.7497(2) 0.6065(2) 0.0188(4) Uani 1 1 d .
C8 C 0.6899(3) 0.5896(2) 0.6263(2) 0.0176(4) Uani 1 1 d .
C9 C 0.4695(3) 1.0976(2) 0.7978(2) 0.0177(4) Uani 1 1 d .
C10 C 0.7587(3) 1.2455(2) 0.7455(2) 0.0174(4) Uani 1 1 d .
C11 C 0.8738(3) 1.0202(2) 0.8667(2) 0.0184(4) Uani 1 1 d .
H11 H 0.9644 1.0769 0.9452 0.022 Uiso 1 1 calc R
C12 C 0.7318(3) 0.9496(2) 0.8857(2) 0.0201(5) Uani 1 1 d .
H12 H 0.7141 0.9532 0.9789 0.024 Uiso 1 1 calc R

loop_
_atom_site_aniso_label
_atom_site_aniso_U_11
_atom_site_aniso_U_22
_atom_site_aniso_U_33
_atom_site_aniso_U_23
_atom_site_aniso_U_13
_atom_site_aniso_U_12
Cs 0.03030(12) 0.02161(10) 0.01978(9) 0.00993(7) -0.00028(7) 0.00260(7)
O1 0.0223(9) 0.0253(8) 0.0242(8) 0.0132(7) 0.0083(7) 0.0121(7)
O2 0.0272(10) 0.0296(8) 0.0226(8) 0.0134(7) 0.0038(7) 0.0131(7)
O3 0.0260(9) 0.0174(7) 0.0223(8) 0.0098(6) 0.0073(7) 0.0086(6)
O4 0.0299(9) 0.0169(7) 0.0195(7) 0.0098(6) 0.0052(7) 0.0066(6)
O5 0.0228(9) 0.0229(8) 0.0212(8) 0.0057(7) 0.0015(7) 0.0055(7)
O6 0.0188(9) 0.0278(8) 0.0236(8) 0.0053(7) 0.0028(7) 0.0088(7)
O7 0.0219(9) 0.0176(7) 0.0209(8) 0.0081(6) 0.0000(7) 0.0027(6)
O8 0.0215(9) 0.0164(7) 0.0238(8) 0.0108(6) 0.0021(7) 0.0060(6)
O9 0.0236(9) 0.0243(8) 0.0233(8) 0.0097(7) 0.0044(7) 0.0078(7)
C1 0.0210(12) 0.0155(10) 0.0156(10) 0.0070(8) 0.0029(9) 0.0050(8)
C2 0.0176(11) 0.0151(10) 0.0180(10) 0.0074(8) 0.0002(9) 0.0039(8)
C3 0.0175(11) 0.0158(10) 0.0207(10) 0.0102(8) 0.0048(9) 0.0054(8)
C4 0.0184(11) 0.0136(9) 0.0167(10) 0.0061(8) 0.0016(8) 0.0042(8)
C5 0.0196(12) 0.0158(10) 0.0137(9) 0.0072(8) 0.0030(8) 0.0050(8)
C6 0.0182(11) 0.0160(10) 0.0203(10) 0.0103(9) 0.0045(9) 0.0056(8)
C7 0.0209(12) 0.0142(10) 0.0206(10) 0.0076(8) 0.0035(9) 0.0030(9)
C8 0.0150(11) 0.0166(10) 0.0205(10) 0.0082(9) 0.0013(9) 0.0027(8)
C9 0.0176(12) 0.0173(10) 0.0211(11) 0.0110(9) 0.0048(9) 0.0043(9)
C10 0.0201(12) 0.0180(11) 0.0192(10) 0.0118(9) 0.0073(9) 0.0060(9)
C11 0.0207(12) 0.0162(10) 0.0185(10) 0.0080(8) 0.0001(9) 0.0060(9)
C12 0.0306(13) 0.0172(10) 0.0166(10) 0.0097(9) 0.0046(9) 0.0103(9)

loop_
_atom_type_symbol
_atom_type_description
_atom_type_scat_dispersion_real
_atom_type_scat_dispersion_imag
_atom_type_scat_source
C C 0.0033 0.0016 'International Tables Vol C Tables 4.2.6.8 and 6.1.1.4'
H H 0.0000 0.0000 'International Tables Vol C Tables 4.2.6.8 and 6.1.1.4'
O O 0.0106 0.0060 'International Tables Vol C Tables 4.2.6.8 and 6.1.1.4'
Cs Cs -0.3680 2.1192 'International Tables Vol C Tables 4.2.6.8 and 6.1.1.4'

loop_
_geom_angle_atom_site_label_1
_geom_angle_atom_site_label_2
_geom_angle_atom_site_label_3
_geom_angle
_geom_angle_site_symmetry_1
_geom_angle_site_symmetry_3
O5 Cs O2 99.46(5) 1_544 2_766
O5 Cs O3 117.38(4) 1_544 .
O2 Cs O3 65.13(4) 2_766 .
O5 Cs O9 96.15(4) 1_544 .
O2 Cs O9 141.85(5) 2_766 .
O3 Cs O9 134.47(4) . .
O5 Cs O1 170.99(4) 1_544 .
O2 Cs O1 71.69(4) 2_766 .
O3 Cs O1 61.00(4) . .
O9 Cs O1 90.20(4) . .
O5 Cs O7 63.01(4) 1_544 1_544
O2 Cs O7 96.09(4) 2_766 1_544
O3 Cs O7 161.21(4) . 1_544
O9 Cs O7 61.03(4) . 1_544
O1 Cs O7 115.33(4) . 1_544
O5 Cs O7 124.81(4) 1_544 2_776
O2 Cs O7 92.52(4) 2_766 2_776
O3 Cs O7 116.53(4) . 2_776
O9 Cs O7 50.53(4) . 2_776
O1 Cs O7 55.57(4) . 2_776
O7 Cs O7 62.24(4) 1_544 2_776
O5 Cs O4 67.04(4) 1_544 2_666
O2 Cs O4 114.57(4) 2_766 2_666
O3 Cs O4 67.12(4) . 2_666
O9 Cs O4 103.57(4) . 2_666
O1 Cs O4 117.67(4) . 2_666
O7 Cs O4 124.58(4) 1_544 2_666
O7 Cs O4 149.29(3) 2_776 2_666
C7 O1 Cs 107.75(13) . .
C7 O1 H1 111.0 . .
Cs O1 H1 107.9 . .
C7 O2 Cs 139.06(14) . 2_766
C8 O3 Cs 131.00(13) . .
C8 O4 Cs 119.16(14) . 2_666
C9 O5 Cs 161.19(15) . 1_566
C9 O6 H6 112.2 . .
C10 O7 Cs 108.22(14) . 1_566
C10 O7 Cs 130.93(14) . 2_776
Cs O7 Cs 117.77(4) 1_566 2_776
C10 O8 H8 113.1 . .
Cs O9 H9A 122.6 . .
Cs O9 H9B 85.2 . .
H9A O9 H9B 109.6 . .
C7 C1 C6 110.53(18) . .
C7 C1 C2 113.81(17) . .
C6 C1 C2 108.40(17) . .
C7 C1 H1A 108.0 . .
C6 C1 H1A 108.0 . .
C2 C1 H1A 108.0 . .
Cs C1 H1A 48.8 . .
C8 C2 C3 115.58(17) . .
C8 C2 C1 112.60(17) . .
C3 C2 C1 109.23(17) . .
C8 C2 H2 106.3 . .
C3 C2 H2 106.3 . .
C1 C2 H2 106.3 . .
C12 C3 C2 110.12(18) . .
C12 C3 C4 109.13(17) . .
C2 C3 C4 105.26(16) . .
C12 C3 H3 110.7 . .
C2 C3 H3 110.7 . .
C4 C3 H3 110.7 . .
C9 C4 C3 109.35(16) . .
C9 C4 C5 113.16(17) . .
C3 C4 C5 107.81(17) . .
C9 C4 H4 108.8 . .
C3 C4 H4 108.8 . .
C5 C4 H4 108.8 . .
C10 C5 C6 113.60(18) . .
C10 C5 C4 113.71(17) . .
C6 C5 C4 109.63(16) . .
C10 C5 H5 106.4 . .
C6 C5 H5 106.4 . .
C4 C5 H5 106.4 . .
C11 C6 C5 109.29(18) . .
C11 C6 C1 109.54(17) . .
C5 C6 C1 105.85(17) . .
C11 C6 H6A 110.7 . .
C5 C6 H6A 110.7 . .
C1 C6 H6A 110.7 . .
O2 C7 O1 123.6(2) . .
O2 C7 C1 124.0(2) . .
O1 C7 C1 112.44(18) . .
O3 C8 O4 124.70(19) . .
O3 C8 C2 114.94(18) . .
O4 C8 C2 120.28(18) . .
O5 C9 O6 122.3(2) . .
O5 C9 C4 124.3(2) . .
O6 C9 C4 113.39(18) . .
O7 C10 O8 124.72(19) . .
O7 C10 C5 124.90(19) . .
O8 C10 C5 110.33(18) . .
C12 C11 C6 114.3(2) . .
C12 C11 H11 122.9 . .
C6 C11 H11 122.9 . .
C11 C12 C3 114.38(19) . .
C11 C12 H12 122.8 . .
C3 C12 H12 122.8 . .

loop_
_geom_bond_atom_site_label_1
_geom_bond_atom_site_label_2
_geom_bond_distance
_geom_bond_site_symmetry_2
Cs O5 2.9209(16) 1_544
Cs O2 3.0006(15) 2_766
Cs O3 3.1137(15) .
Cs O9 3.1520(16) .
Cs O1 3.3214(17) .
Cs O7 3.3459(16) 1_544
Cs O7 3.4335(16) 2_776
Cs O4 3.5447(17) 2_666
O1 C7 1.329(3) .
O1 H1 0.9337 .
O2 C7 1.211(3) .
O2 Cs 3.0006(15) 2_766
O3 C8 1.258(3) .
O4 C8 1.268(3) .
O4 Cs 3.5447(17) 2_666
O5 C9 1.211(3) .
O5 Cs 2.9209(16) 1_566
O6 C9 1.329(3) .
O6 H6 0.9135 .
O7 C10 1.215(3) .
O7 Cs 3.3458(16) 1_566
O7 Cs 3.4335(16) 2_776
O8 C10 1.319(3) .
O8 H8 1.0012 .
O9 H9A 0.9321 .
O9 H9B 0.9670 .
C1 C7 1.517(3) .
C1 C6 1.558(3) .
C1 C2 1.565(3) .
C1 H1A 0.9800 .
C2 C8 1.531(3) .
C2 C3 1.546(3) .
C2 H2 0.9800 .
C3 C12 1.503(3) .
C3 C4 1.567(3) .
C3 H3 0.9800 .
C4 C9 1.509(3) .
C4 C5 1.569(3) .
C4 H4 0.9800 .
C5 C10 1.523(3) .
C5 C6 1.538(3) .
C5 H5 0.9800 .
C6 C11 1.504(3) .
C6 H6A 0.9800 .
C11 C12 1.327(3) .
C11 H11 0.9300 .
C12 H12 0.9300 .

loop_
_geom_hbond_atom_site_label_D
_geom_hbond_atom_site_label_H
_geom_hbond_atom_site_label_A
_geom_hbond_distance_DH
_geom_hbond_distance_HA
_geom_hbond_distance_DA
_geom_hbond_angle_DHA
_geom_hbond_site_symmetry_A
O1 H1 O3 0.93 1.68 2.612(2) 172.7 2_766
O6 H6 O9 0.91 1.72 2.612(2) 164.0 2_676
O8 H8 O4 1.00 1.57 2.542(2) 163.5 1_565
O9 H9A O4 0.93 1.89 2.815(2) 170.3 1_554
O9 H9B O7 0.97 1.92 2.822(2) 154.6 2_776
